data_4003553
loop_
_publ_author_name
'Febriansyah, Benny'
'Neo, Chong Shern Daniel'
'Giovanni, David'
'Srivastava, Shivani'
'Lekina, Yulia'
'Koh, Teck Ming'
'Li, Yongxin'
'Shen, Ze Xiang'
'Asta, Mark'
'Sum, Tze Chien'
'Mathews, Nripan'
'England, Jason'

_publ_section_title
;
 Targeted Synthesis of Trimeric Organic--Bromoplumbate Hybrids That
 Display Intrinsic, Highly Stokes-Shifted, Broadband Emission
;
_journal_name_full 'Chemistry of Materials'
_journal_paper_doi 10.1021/acs.chemmater.9b03925
_journal_year 2020
_chemical_formula_sum 'C46 H54 Br12 N12 O2 Pb3 S2'
_chemical_formula_weight 2451.62
_space_group_crystal_system triclinic
_space_group_IT_number 2
_space_group_name_Hall '-P 1'
_space_group_name_H-M_alt 'P -1'
_atom_sites_solution_hydrogens geom
_atom_sites_solution_primary dual
_cell_angle_alpha 103.424(2)
_cell_angle_beta 91.033(2)
_cell_angle_gamma 93.167(2)
_cell_formula_units_Z 2
_cell_length_a 11.1106(5)
_cell_length_b 15.9420(9)
_cell_length_c 19.7704(10)
_cell_measurement_reflns_used 286
_cell_measurement_temperature 100.(2)
_cell_measurement_theta_max 24.0743
_cell_measurement_theta_min 2.5208
_cell_volume 3399.2(3)
_computing_cell_refinement 'APEX3 v2018.1-0 (Bruker AXS)'
_computing_data_collection 'APEX3 (Bruker AXS Inc., 2018)'
_computing_data_reduction 'SAINT V8.38A (Bruker AXS Inc., 2017)'
_computing_molecular_graphics 'XP (Bruker AXS Inc., 2018)'
_computing_publication_material 'APEX3 (Bruker AXS Inc., 2018)'
_computing_structure_refinement 'SHELXL-2017/1 (Sheldrick, 2017)'
_computing_structure_solution 'XT, VERSION 2014/5'
_diffrn_ambient_temperature 100.(2)
_diffrn_detector_area_resol_mean 7.4074
_diffrn_measured_fraction_theta_full 0.999
_diffrn_measured_fraction_theta_max 0.999
_diffrn_measurement_device_type 'Photon II CPADs detector'
_diffrn_measurement_method 'phi and omega scans'
_diffrn_radiation_monochromator 'Multilayer Mirror'
_diffrn_radiation_type MoK\a
_diffrn_radiation_wavelength 0.71073
_diffrn_reflns_av_R_equivalents 0.1503
_diffrn_reflns_av_unetI/netI 0.1378
_diffrn_reflns_limit_h_max 14
_diffrn_reflns_limit_h_min -14
_diffrn_reflns_limit_k_max 20
_diffrn_reflns_limit_k_min -20
_diffrn_reflns_limit_l_max 24
_diffrn_reflns_limit_l_min -25
_diffrn_reflns_number 59945
_diffrn_reflns_theta_full 27.00
_diffrn_reflns_theta_max 27.00
_diffrn_reflns_theta_min 2.32
_diffrn_source 'Incoatec microfocus source'
_diffrn_source_type 'Bruker D8 Quest'
_exptl_absorpt_coefficient_mu 14.570
_exptl_absorpt_correction_T_max 0.76
_exptl_absorpt_correction_T_min 0.20
_exptl_absorpt_correction_type multi-scan
_exptl_absorpt_process_details
;
SADABS-2016/2 - Bruker AXS area detector scaling and absorption correction
;
_exptl_crystal_colour colourless
_exptl_crystal_density_diffrn 2.395
_exptl_crystal_density_method 'not measured'
_exptl_crystal_description needle
_exptl_crystal_F_000 2256
_exptl_crystal_size_max 0.120
_exptl_crystal_size_mid 0.040
_exptl_crystal_size_min 0.020
_refine_diff_density_max 1.527
_refine_diff_density_min -1.445
_refine_ls_extinction_method none
_refine_ls_goodness_of_fit_ref 1.023
_refine_ls_hydrogen_treatment constr
_refine_ls_matrix_type full
_refine_ls_number_parameters 736
_refine_ls_number_reflns 14828
_refine_ls_number_restraints 993
_refine_ls_restrained_S_all 0.993
_refine_ls_R_factor_all 0.1450
_refine_ls_R_factor_gt 0.0626
_refine_ls_shift/su_max 0.001
_refine_ls_shift/su_mean 0.000
_refine_ls_structure_factor_coef Fsqd
_refine_ls_weighting_details 'w=1/[\s^2^(Fo^2^)+(0.0263P)^2^+9.0353P] where P=(Fo^2^+2Fc^2^)/3'
_refine_ls_weighting_scheme calc
_refine_ls_wR_factor_gt 0.1009
_refine_ls_wR_factor_ref 0.1327
_reflns_number_gt 7986
_reflns_number_total 14828
_reflns_threshold_expression 'I > 2\s(I)'
_cod_data_source_file cm9b03925_si_002.cif
_cod_data_source_block (3)6[Pb3Br12]
_cod_depositor_comments
;
The following automatic conversions were performed:

data item '_exptl_absorpt_correction_type' value 'Multi-Scan' was
changed to 'multi-scan' in accordance with the
/home/data/users/saulius/crontab/automatic-downloads/rss-feeds/ACS/lib/dictionaries/cif_core.dic
dictionary named 'cif_core.dic' version 2.4.2 last updated on
2011-04-26.

Automatic conversion script
Id: cif_fix_values 7556 2019-12-06 15:28:31Z antanas 
;
_cod_database_code 4003553

loop_
_space_group_symop_operation_xyz
'x, y, z'
'-x, -y, -z'

loop_
_atom_site_type_symbol
_atom_site_label
_atom_site_fract_x
_atom_site_fract_y
_atom_site_fract_z
_atom_site_U_iso_or_equiv
_atom_site_adp_type
_atom_site_calc_flag
_atom_site_refinement_flags_adp
_atom_site_refinement_flags_occupancy
_atom_site_refinement_flags_posn
_atom_site_occupancy
_atom_site_disorder_assembly
_atom_site_disorder_group
Br Br1 0.75203(13) 0.60942(11) 0.51182(8) 0.0350(4) Uani d . . . 1.0 . .
Br Br2 0.93828(14) 0.77923(10) 0.68007(9) 0.0365(4) Uani d . . . 1.0 . .
Br Br3 0.53438(14) 0.76915(10) 0.67437(8) 0.0342(4) Uani d . . . 1.0 . .
Br Br4 0.70309(13) 0.66594(10) 0.82301(8) 0.0329(4) Uani d . . . 1.0 . .
Br Br5 0.91953(13) 0.52096(10) 0.68289(8) 0.0328(4) Uani d . . . 1.0 . .
Br Br6 0.53620(13) 0.49650(10) 0.65732(8) 0.0337(4) Uani d . . . 1.0 . .
Br Br7 0.91073(14) 0.45565(11) 0.87058(8) 0.0349(4) Uani d . . . 1.0 . .
Br Br8 0.75189(14) 0.28736(10) 0.69612(9) 0.0368(4) Uani d . . . 1.0 . .
Br Br9 0.51557(14) 0.41789(11) 0.85059(8) 0.0357(4) Uani d . . . 1.0 . .
Br Br10 0.72123(15) 0.32265(10) 1.01178(8) 0.0368(4) Uani d . . . 1.0 . .
Br Br11 0.53430(16) 0.15957(11) 0.84212(9) 0.0433(4) Uani d . . . 1.0 . .
Br Br12 0.91966(14) 0.17483(11) 0.85741(9) 0.0386(4) Uani d . . . 1.0 . .
C C1 0.7876(14) 0.7148(11) 0.0335(8) 0.039(3) Uani d U . . 1.0 . .
H H1 0.822312 0.772247 0.042345 0.047 Uiso calc U . R 1.0 . .
C C2 0.8540(15) 0.6487(11) 0.0465(9) 0.042(3) Uani d U . . 1.0 . .
H H2 0.934133 0.660294 0.065227 0.051 Uiso calc U . R 1.0 . .
C C3 0.8016(15) 0.5665(11) 0.0317(9) 0.042(3) Uani d U . . 1.0 . .
H H3 0.845066 0.520723 0.041307 0.05 Uiso calc U . R 1.0 . .
C C4 0.6869(14) 0.5497(11) 0.0033(8) 0.038(3) Uani d U . . 1.0 . .
H H4 0.652865 0.492003 -0.007983 0.045 Uiso calc U . R 1.0 . .
C C5 0.6206(13) 0.6147(9) -0.0092(8) 0.033(3) Uani d U . . 1.0 . .
H H5 0.541273 0.603274 -0.029159 0.04 Uiso calc U . R 1.0 . .
C C6 0.5999(15) 0.7641(10) -0.0111(9) 0.043(3) Uani d U . . 1.0 . .
H H6A 0.590819 0.752566 -0.062382 0.052 Uiso calc U . R 1.0 . .
H H6B 0.518334 0.760632 0.007864 0.052 Uiso calc U . R 1.0 . .
C C7 0.6545(17) 0.8499(12) 0.0152(9) 0.047(3) Uani d U . . 1.0 . .
C C8 0.9032(16) 0.9879(11) 0.5996(9) 0.045(3) Uani d U . . 1.0 . .
H H8 0.978792 0.991964 0.57857 0.054 Uiso calc U . R 1.0 . .
C C9 0.8675(16) 1.0525(12) 0.6517(9) 0.048(3) Uani d U . . 1.0 . .
H H9 0.919958 1.102725 0.66732 0.058 Uiso calc U . R 1.0 . .
C C10 0.7609(16) 1.0479(12) 0.6818(10) 0.054(3) Uani d U . . 1.0 . .
H H10 0.738161 1.09484 0.717505 0.065 Uiso calc U . R 1.0 . .
C C11 0.6866(16) 0.9770(11) 0.6615(9) 0.046(3) Uani d U . . 1.0 . .
H H11 0.611524 0.971893 0.682931 0.056 Uiso calc U . R 1.0 . .
C C12 0.7225(15) 0.9120(12) 0.6088(9) 0.047(3) Uani d U . . 1.0 . .
H H12 0.670401 0.861531 0.593387 0.057 Uiso calc U . R 1.0 . .
C C13 0.8616(15) 0.8434(11) 0.5230(9) 0.044(3) Uani d U . . 1.0 . .
H H13A 0.947165 0.832965 0.530838 0.053 Uiso calc U . R 1.0 . .
H H13B 0.812234 0.790492 0.525125 0.053 Uiso calc U . R 1.0 . .
C C14 0.8455(15) 0.8612(11) 0.4529(10) 0.042(3) Uani d U . . 1.0 . .
C C15 0.6580(14) 0.9940(10) 0.9027(8) 0.038(3) Uani d U . . 1.0 . .
H H15 0.586294 1.01729 0.922527 0.046 Uiso calc U . R 1.0 . .
C C16 0.6493(15) 0.9313(11) 0.8425(9) 0.044(3) Uani d U . . 1.0 . .
H H16 0.572856 0.91132 0.820696 0.053 Uiso calc U . R 1.0 . .
C C17 0.7530(15) 0.8973(11) 0.8138(9) 0.046(3) Uani d U . . 1.0 . .
H H17 0.749375 0.854879 0.771141 0.055 Uiso calc U . R 1.0 . .
C C18 0.8601(15) 0.9252(11) 0.8473(9) 0.041(3) Uani d U . . 1.0 . .
H H18 0.93184 0.899687 0.829731 0.05 Uiso calc U . R 1.0 . .
C C19 0.8653(14) 0.9899(10) 0.9064(8) 0.036(3) Uani d U . . 1.0 . .
H H19 0.94143 1.011559 0.927881 0.044 Uiso calc U . R 1.0 . .
C C20 0.7761(14) 1.0912(10) 0.9993(9) 0.039(3) Uani d U . . 1.0 . .
H H20A 0.833807 1.073913 1.031568 0.046 Uiso calc U . R 1.0 . .
H H20B 0.809488 1.145496 0.988862 0.046 Uiso calc U . R 1.0 . .
C C21 0.6608(14) 1.1067(10) 1.0333(9) 0.038(3) Uani d U . . 1.0 . .
C C22 0.7181(13) 0.3817(10) 0.4076(8) 0.036(3) Uani d U . . 1.0 . .
H H22 0.659328 0.382635 0.372279 0.043 Uiso calc U . R 1.0 . .
C C23 0.8336(14) 0.3836(10) 0.3922(9) 0.039(3) Uani d U . . 1.0 . .
H H23 0.857657 0.385708 0.346677 0.047 Uiso calc U . R 1.0 . .
C C24 0.9211(14) 0.3824(10) 0.4456(8) 0.039(3) Uani d U . . 1.0 . .
H H24 1.004672 0.382319 0.436307 0.047 Uiso calc U . R 1.0 . .
C C25 0.8820(13) 0.3814(10) 0.5104(8) 0.038(3) Uani d U . . 1.0 . .
H H25 0.938955 0.382237 0.547044 0.045 Uiso calc U . R 1.0 . .
C C26 0.7628(14) 0.3793(10) 0.5230(9) 0.039(3) Uani d U . . 1.0 . .
H H26 0.736383 0.378432 0.568315 0.047 Uiso calc U . R 1.0 . .
C C27 0.5499(13) 0.3787(10) 0.4838(8) 0.034(3) Uani d U . . 1.0 . .
H H27A 0.533038 0.430802 0.51976 0.041 Uiso calc U . R 1.0 . .
H H27B 0.505428 0.380698 0.440381 0.041 Uiso calc U . R 1.0 . .
C C28 0.5083(13) 0.3013(11) 0.5066(8) 0.035(3) Uani d U . . 1.0 . .
C C29 0.2556(13) 0.2636(10) 0.7511(8) 0.034(3) Uani d U . . 1.0 . .
H H29 0.287657 0.229432 0.779807 0.041 Uiso calc U . R 1.0 . .
C C30 0.1409(14) 0.2895(10) 0.7613(8) 0.039(3) Uani d U . . 1.0 . .
H H30 0.093091 0.273058 0.795987 0.046 Uiso calc U . R 1.0 . .
C C31 0.0962(13) 0.3404(10) 0.7199(8) 0.035(3) Uani d U . . 1.0 . .
H H31 0.017714 0.360977 0.726981 0.041 Uiso calc U . R 1.0 . .
C C32 0.1650(13) 0.3612(10) 0.6686(8) 0.034(3) Uani d U . . 1.0 . .
H H32 0.133826 0.394058 0.638625 0.041 Uiso calc U . R 1.0 . .
C C33 0.2806(13) 0.3333(9) 0.6613(8) 0.032(3) Uani d U . . 1.0 . .
H H33 0.330243 0.348804 0.626977 0.038 Uiso calc U . R 1.0 . .
C C34 0.4472(13) 0.2569(10) 0.6941(9) 0.039(3) Uani d U . . 1.0 . .
H H34A 0.491208 0.272021 0.739691 0.046 Uiso calc U . R 1.0 . .
H H34B 0.490226 0.286808 0.662117 0.046 Uiso calc U . R 1.0 . .
C C35 0.4432(14) 0.1630(12) 0.6658(9) 0.040(3) Uani d U . . 1.0 . .
C C36 0.1695(14) 0.5808(12) 0.8166(8) 0.043(3) Uani d U . . 1.0 . .
H H36 0.114688 0.53563 0.82291 0.051 Uiso calc U . R 1.0 . .
C C37 0.2842(15) 0.5651(13) 0.8011(9) 0.054(3) Uani d U . . 1.0 . .
H H37 0.311701 0.508707 0.796013 0.065 Uiso calc U . R 1.0 . .
C C38 0.3655(17) 0.6356(13) 0.7922(9) 0.060(4) Uani d U . . 1.0 . .
H H38 0.447108 0.626021 0.780954 0.072 Uiso calc U . R 1.0 . .
C C39 0.3247(16) 0.7135(13) 0.8000(9) 0.056(4) Uani d U . . 1.0 . .
H H39 0.378575 0.759958 0.795127 0.068 Uiso calc U . R 1.0 . .
C C40 0.2084(15) 0.7288(12) 0.8148(8) 0.048(3) Uani d U . . 1.0 . .
H H40 0.181293 0.785254 0.819086 0.057 Uiso calc U . R 1.0 . .
C C41 0.0070(14) 0.6797(11) 0.8365(8) 0.042(3) Uani d U . . 1.0 . .
H H41A -0.035374 0.625485 0.841984 0.05 Uiso calc U . R 1.0 . .
H H41B -0.030415 0.695792 0.795877 0.05 Uiso calc U . R 1.0 . .
C C42 -0.0089(15) 0.7480(11) 0.8989(9) 0.040(3) Uani d U . . 1.0 . .
C C43 0.3270(18) 0.9626(13) 0.7855(11) 0.068(5) Uani d U . . 1.0 . .
H H43A 0.383778 0.957999 0.822785 0.102 Uiso calc U . R 1.0 . .
H H43B 0.36432 0.999557 0.757383 0.102 Uiso calc U . R 1.0 . .
H H43C 0.306389 0.904965 0.755928 0.102 Uiso calc U . R 1.0 . .
C C44 0.1055(19) 1.0086(15) 0.7506(11) 0.079(6) Uani d U . . 1.0 . .
H H44A 0.106451 0.951725 0.718466 0.119 Uiso calc U . R 1.0 . .
H H44B 0.138901 1.052929 0.727946 0.119 Uiso calc U . R 1.0 . .
H H44C 0.022282 1.020652 0.763387 0.119 Uiso calc U . R 1.0 . .
C C45 0.259(2) 0.8696(17) 0.5999(12) 0.056(5) Uani d U P D 0.771(9) A 1
H H45A 0.282625 0.930295 0.620673 0.084 Uiso calc U P R 0.771(9) A 1
H H45B 0.322155 0.833078 0.609024 0.084 Uiso calc U P R 0.771(9) A 1
H H45C 0.183517 0.853403 0.620257 0.084 Uiso calc U P R 0.771(9) A 1
C C46 0.3530(18) 0.9277(18) 0.4917(13) 0.047(5) Uani d U P D 0.771(9) A 1
H H46A 0.357806 0.91955 0.441173 0.071 Uiso calc U P R 0.771(9) A 1
H H46B 0.430343 0.915731 0.510958 0.071 Uiso calc U P R 0.771(9) A 1
H H46C 0.3346 0.987492 0.512458 0.071 Uiso calc U P R 0.771(9) A 1
O O2 0.1191(15) 0.9105(14) 0.5095(11) 0.063(4) Uani d U P D 0.771(9) A 1
S S2 0.2362(5) 0.8553(4) 0.5110(3) 0.0523(18) Uani d U P D 0.771(9) A 1
C C45A 0.270(6) 0.836(4) 0.593(4) 0.054(6) Uani d U P D 0.229(9) A 2
H H45D 0.331675 0.850227 0.630839 0.082 Uiso calc U P R 0.229(9) A 2
H H45E 0.196583 0.811591 0.609859 0.082 Uiso calc U P R 0.229(9) A 2
H H45F 0.299869 0.793915 0.553804 0.082 Uiso calc U P R 0.229(9) A 2
C C46A 0.365(5) 0.941(6) 0.514(4) 0.051(6) Uani d U P D 0.229(9) A 2
H H46D 0.378958 0.885401 0.483163 0.076 Uiso calc U P R 0.229(9) A 2
H H46E 0.436954 0.96133 0.544664 0.076 Uiso calc U P R 0.229(9) A 2
H H46F 0.349101 0.983426 0.486996 0.076 Uiso calc U P R 0.229(9) A 2
O O2A 0.137(4) 0.888(4) 0.506(3) 0.054(6) Uani d U P D 0.229(9) A 2
S S2A 0.2379(19) 0.9291(15) 0.5670(12) 0.059(4) Uani d U P D 0.229(9) A 2
N N1 0.6731(11) 0.6967(8) 0.0081(7) 0.034(2) Uani d U . . 1.0 . .
N N2 0.6945(17) 0.9193(10) 0.0345(8) 0.069(5) Uani d U . . 1.0 . .
N N3 0.8254(12) 0.9169(9) 0.5789(7) 0.042(2) Uani d U . . 1.0 . .
N N4 0.8400(13) 0.8752(10) 0.4014(8) 0.051(4) Uani d U . . 1.0 . .
N N5 0.7641(11) 1.0237(8) 0.9346(7) 0.035(2) Uani d U . . 1.0 . .
N N6 0.5740(12) 1.1211(9) 1.0638(7) 0.043(3) Uani d U . . 1.0 . .
N N7 0.6809(11) 0.3784(8) 0.4713(7) 0.036(2) Uani d U . . 1.0 . .
N N8 0.4727(12) 0.2404(9) 0.5258(7) 0.043(3) Uani d U . . 1.0 . .
N N9 0.3237(11) 0.2846(8) 0.7022(6) 0.033(2) Uani d U . . 1.0 . .
N N10 0.4479(13) 0.0915(10) 0.6448(8) 0.053(4) Uani d U . . 1.0 . .
N N11 0.1310(12) 0.6646(9) 0.8233(7) 0.039(2) Uani d U . . 1.0 . .
N N12 -0.0204(12) 0.8047(9) 0.9452(8) 0.045(3) Uani d U . . 1.0 . .
O O1 0.1404(12) 0.9311(9) 0.8504(8) 0.080(4) Uani d U . . 1.0 . .
Pb Pb1 0.73595(5) 0.65264(4) 0.66409(3) 0.03005(15) Uani d . . . 1.0 . .
Pb Pb2 0.71790(5) 0.46996(4) 0.76824(3) 0.03054(15) Uani d . . . 1.0 . .
Pb Pb3 0.72965(5) 0.28882(4) 0.86437(3) 0.03209(15) Uani d . . . 1.0 . .
S S1 0.1901(6) 1.0097(5) 0.8234(3) 0.0824(18) Uani d U . . 1.0 . .

loop_
_atom_site_aniso_label
_atom_site_aniso_U_11
_atom_site_aniso_U_22
_atom_site_aniso_U_33
_atom_site_aniso_U_12
_atom_site_aniso_U_13
_atom_site_aniso_U_23
Br1 0.0316(8) 0.0450(10) 0.0285(9) 0.0032(7) 0.0024(7) 0.0083(8)
Br2 0.0359(9) 0.0356(9) 0.0366(9) -0.0006(7) 0.0023(7) 0.0061(8)
Br3 0.0343(8) 0.0363(9) 0.0319(9) 0.0033(7) 0.0017(7) 0.0075(7)
Br4 0.0321(8) 0.0376(9) 0.0281(8) 0.0024(7) 0.0027(6) 0.0058(7)
Br5 0.0324(8) 0.0371(9) 0.0297(9) 0.0027(7) 0.0034(6) 0.0095(7)
Br6 0.0308(8) 0.0416(10) 0.0279(8) 0.0009(7) -0.0007(6) 0.0072(7)
Br7 0.0333(8) 0.0417(10) 0.0305(9) -0.0013(7) -0.0021(7) 0.0113(8)
Br8 0.0355(8) 0.0370(9) 0.0374(9) 0.0020(7) 0.0031(7) 0.0077(8)
Br9 0.0347(8) 0.0411(10) 0.0312(9) 0.0011(7) 0.0054(7) 0.0081(8)
Br10 0.0479(10) 0.0327(9) 0.0298(9) 0.0013(7) 0.0000(7) 0.0078(7)
Br11 0.0499(10) 0.0432(10) 0.0357(10) -0.0091(8) 0.0003(8) 0.0102(8)
Br12 0.0397(9) 0.0384(10) 0.0409(10) 0.0056(7) 0.0069(7) 0.0147(8)
C1 0.039(6) 0.040(6) 0.039(6) 0.001(5) 0.008(5) 0.011(5)
C2 0.038(6) 0.046(7) 0.038(7) 0.000(5) 0.001(5) 0.000(6)
C3 0.041(6) 0.040(6) 0.041(7) 0.007(5) -0.001(6) 0.000(6)
C4 0.035(6) 0.036(6) 0.040(7) 0.002(5) 0.005(5) 0.005(6)
C5 0.030(5) 0.035(6) 0.037(6) 0.000(5) 0.014(5) 0.015(5)
C6 0.059(7) 0.038(6) 0.034(6) 0.016(6) 0.008(6) 0.008(6)
C7 0.069(8) 0.038(6) 0.035(7) 0.012(7) 0.010(7) 0.010(7)
C8 0.047(6) 0.044(6) 0.050(7) 0.000(5) 0.001(6) 0.023(5)
C9 0.053(7) 0.045(7) 0.049(7) 0.003(6) -0.012(6) 0.018(6)
C10 0.055(7) 0.053(7) 0.055(7) 0.005(6) -0.002(6) 0.016(6)
C11 0.046(7) 0.049(7) 0.050(7) 0.011(5) 0.007(6) 0.023(6)
C12 0.043(6) 0.051(7) 0.051(7) 0.002(6) 0.006(6) 0.018(6)
C13 0.040(6) 0.043(6) 0.052(7) 0.006(6) 0.004(6) 0.017(5)
C14 0.038(7) 0.039(7) 0.051(7) 0.002(6) 0.002(6) 0.017(6)
C15 0.034(5) 0.043(7) 0.039(6) -0.001(5) 0.008(5) 0.015(5)
C16 0.042(6) 0.052(7) 0.038(6) 0.001(6) 0.005(5) 0.010(6)
C17 0.048(7) 0.051(7) 0.040(7) 0.004(6) 0.008(5) 0.013(6)
C18 0.042(6) 0.045(7) 0.044(7) 0.011(6) 0.011(5) 0.021(5)
C19 0.035(6) 0.041(6) 0.041(6) 0.006(5) 0.003(5) 0.023(5)
C20 0.037(6) 0.039(6) 0.044(6) -0.001(5) 0.001(5) 0.018(5)
C21 0.035(7) 0.037(7) 0.043(7) 0.000(6) 0.001(6) 0.011(6)
C22 0.031(5) 0.039(6) 0.037(6) 0.004(5) -0.004(5) 0.008(5)
C23 0.035(6) 0.042(7) 0.037(6) 0.003(6) 0.004(5) 0.004(6)
C24 0.029(6) 0.046(7) 0.039(6) 0.004(6) 0.004(5) -0.001(6)
C25 0.030(5) 0.042(7) 0.037(6) 0.004(6) -0.002(5) 0.002(6)
C26 0.034(5) 0.042(6) 0.040(6) 0.005(6) 0.000(5) 0.005(6)
C27 0.032(5) 0.037(6) 0.033(6) 0.000(5) 0.000(5) 0.006(5)
C28 0.031(6) 0.043(7) 0.034(7) 0.001(6) -0.003(6) 0.014(6)
C29 0.033(5) 0.042(6) 0.029(6) -0.004(5) 0.003(5) 0.013(5)
C30 0.034(6) 0.046(7) 0.035(6) -0.007(6) 0.008(5) 0.009(5)
C31 0.030(6) 0.038(7) 0.035(6) 0.000(5) 0.004(5) 0.007(5)
C32 0.026(6) 0.036(6) 0.041(6) -0.005(5) 0.000(5) 0.010(5)
C33 0.029(5) 0.036(6) 0.032(6) -0.004(5) -0.002(5) 0.012(5)
C34 0.035(6) 0.044(6) 0.035(6) 0.006(5) 0.000(5) 0.007(6)
C35 0.039(7) 0.050(7) 0.030(7) 0.009(6) 0.001(6) 0.007(6)
C36 0.037(6) 0.059(7) 0.030(6) 0.004(5) 0.000(5) 0.006(6)
C37 0.043(7) 0.069(7) 0.040(7) 0.002(6) -0.006(6) -0.008(7)
C38 0.044(7) 0.080(8) 0.042(7) -0.003(6) 0.005(6) -0.013(7)
C39 0.047(7) 0.074(8) 0.037(7) -0.014(6) 0.014(6) -0.007(7)
C40 0.044(6) 0.063(7) 0.031(6) -0.009(6) 0.006(6) 0.003(6)
C41 0.035(6) 0.056(7) 0.033(6) 0.003(5) -0.004(5) 0.009(5)
C42 0.039(7) 0.045(8) 0.037(7) 0.001(6) -0.008(6) 0.011(6)
C43 0.073(10) 0.077(12) 0.057(11) 0.008(10) 0.001(9) 0.020(10)
C44 0.088(11) 0.104(14) 0.062(11) 0.024(11) 0.012(10) 0.047(10)
C45 0.053(9) 0.073(11) 0.054(9) 0.022(9) -0.006(8) 0.036(9)
C46 0.046(8) 0.053(10) 0.052(10) 0.019(8) 0.002(8) 0.026(9)
O2 0.054(7) 0.096(11) 0.055(8) 0.021(8) 0.005(7) 0.046(8)
S2 0.046(3) 0.061(4) 0.052(4) 0.011(3) 0.006(3) 0.015(3)
C45A 0.050(12) 0.067(12) 0.054(12) 0.018(11) 0.003(11) 0.027(10)
C46A 0.049(10) 0.060(12) 0.050(12) 0.014(11) 0.000(11) 0.024(11)
O2A 0.047(10) 0.072(13) 0.055(11) 0.019(11) 0.009(10) 0.035(11)
S2A 0.053(6) 0.071(7) 0.058(7) 0.013(6) 0.006(6) 0.022(6)
N1 0.038(5) 0.035(5) 0.034(5) 0.002(4) 0.014(4) 0.015(4)
N2 0.117(13) 0.047(8) 0.041(9) -0.007(8) 0.006(9) 0.009(8)
N3 0.041(5) 0.040(5) 0.051(6) 0.003(5) 0.005(5) 0.022(5)
N4 0.042(8) 0.061(9) 0.051(8) -0.002(7) -0.001(7) 0.017(8)
N5 0.032(5) 0.037(5) 0.039(5) 0.002(4) 0.004(4) 0.018(4)
N6 0.040(7) 0.044(8) 0.041(8) -0.001(6) 0.005(6) 0.005(7)
N7 0.032(5) 0.040(5) 0.034(5) 0.000(4) 0.001(4) 0.003(5)
N8 0.044(8) 0.044(8) 0.047(8) 0.006(6) -0.002(6) 0.019(7)
N9 0.029(5) 0.039(5) 0.030(5) -0.003(4) 0.001(4) 0.008(4)
N10 0.054(8) 0.053(8) 0.048(9) 0.009(8) 0.001(7) 0.006(7)
N11 0.037(5) 0.055(6) 0.025(5) -0.005(5) -0.002(4) 0.008(5)
N12 0.043(8) 0.047(8) 0.040(8) -0.011(7) -0.002(7) 0.006(6)
O1 0.069(8) 0.088(9) 0.102(10) -0.017(7) -0.020(7) 0.067(8)
Pb1 0.0296(3) 0.0340(4) 0.0276(3) 0.0020(3) 0.0011(2) 0.0094(3)
Pb2 0.0312(3) 0.0334(3) 0.0283(3) 0.0005(3) 0.0001(2) 0.0102(3)
Pb3 0.0348(3) 0.0340(4) 0.0288(3) 0.0007(3) 0.0013(3) 0.0104(3)
S1 0.073(4) 0.104(5) 0.072(4) -0.004(3) -0.003(3) 0.027(4)

loop_
_atom_type_symbol
_atom_type_description
_atom_type_scat_dispersion_real
_atom_type_scat_dispersion_imag
_atom_type_scat_source
C C 0.0033 0.0016 'International Tables Vol C Tables 4.2.6.8 and 6.1.1.4'
H H 0.0000 0.0000 'International Tables Vol C Tables 4.2.6.8 and 6.1.1.4'
Br Br -0.2901 2.4595 'International Tables Vol C Tables 4.2.6.8 and 6.1.1.4'
N N 0.0061 0.0033 'International Tables Vol C Tables 4.2.6.8 and 6.1.1.4'
Pb Pb -3.3944 10.1111 'International Tables Vol C Tables 4.2.6.8 and 6.1.1.4'
S S 0.1246 0.1234 'International Tables Vol C Tables 4.2.6.8 and 6.1.1.4'
O O 0.0106 0.0060 'International Tables Vol C Tables 4.2.6.8 and 6.1.1.4'

loop_
_geom_angle_atom_site_label_1
_geom_angle_atom_site_label_2
_geom_angle_atom_site_label_3
_geom_angle_site_symmetry_1
_geom_angle_site_symmetry_3
_geom_angle
_geom_angle_publ_flag
Pb2 Br4 Pb1 . . 78.77(4) ?
Pb2 Br5 Pb1 . . 80.36(4) ?
Pb2 Br6 Pb1 . . 77.45(4) ?
Pb2 Br7 Pb3 . . 75.86(4) ?
N1 C1 C2 . . 119.4(15) ?
N1 C1 H1 . . 120.3 ?
C2 C1 H1 . . 120.3 ?
C3 C2 C1 . . 118.6(16) ?
C3 C2 H2 . . 120.7 ?
C1 C2 H2 . . 120.7 ?
C2 C3 C4 . . 120.6(16) ?
C2 C3 H3 . . 119.7 ?
C4 C3 H3 . . 119.7 ?
C5 C4 C3 . . 121.1(16) ?
C5 C4 H4 . . 119.5 ?
C3 C4 H4 . . 119.5 ?
N1 C5 C4 . . 117.4(14) ?
N1 C5 H5 . . 121.3 ?
C4 C5 H5 . . 121.3 ?
C7 C6 N1 . . 112.0(14) ?
C7 C6 H6A . . 109.2 ?
N1 C6 H6A . . 109.2 ?
C7 C6 H6B . . 109.2 ?
N1 C6 H6B . . 109.2 ?
H6A C6 H6B . . 107.9 ?
N2 C7 C6 . . 177.(2) ?
C9 C8 N3 . . 116.9(17) ?
C9 C8 H8 . . 121.5 ?
N3 C8 H8 . . 121.5 ?
C10 C9 C8 . . 122.3(19) ?
C10 C9 H9 . . 118.8 ?
C8 C9 H9 . . 118.8 ?
C11 C10 C9 . . 119.8(19) ?
C11 C10 H10 . . 120.1 ?
C9 C10 H10 . . 120.1 ?
C10 C11 C12 . . 117.8(18) ?
C10 C11 H11 . . 121.1 ?
C12 C11 H11 . . 121.1 ?
N3 C12 C11 . . 122.4(18) ?
N3 C12 H12 . . 118.8 ?
C11 C12 H12 . . 118.8 ?
C14 C13 N3 . . 111.5(13) ?
C14 C13 H13A . . 109.3 ?
N3 C13 H13A . . 109.3 ?
C14 C13 H13B . . 109.3 ?
N3 C13 H13B . . 109.3 ?
H13A C13 H13B . . 108.0 ?
N4 C14 C13 . . 176.4(19) ?
N5 C15 C16 . . 122.0(16) ?
N5 C15 H15 . . 119.0 ?
C16 C15 H15 . . 119.0 ?
C15 C16 C17 . . 119.0(17) ?
C15 C16 H16 . . 120.5 ?
C17 C16 H16 . . 120.5 ?
C18 C17 C16 . . 119.0(18) ?
C18 C17 H17 . . 120.5 ?
C16 C17 H17 . . 120.5 ?
C17 C18 C19 . . 120.1(16) ?
C17 C18 H18 . . 119.9 ?
C19 C18 H18 . . 119.9 ?
N5 C19 C18 . . 121.0(15) ?
N5 C19 H19 . . 119.5 ?
C18 C19 H19 . . 119.5 ?
C21 C20 N5 . . 112.4(13) ?
C21 C20 H20A . . 109.1 ?
N5 C20 H20A . . 109.1 ?
C21 C20 H20B . . 109.1 ?
N5 C20 H20B . . 109.1 ?
H20A C20 H20B . . 107.9 ?
N6 C21 C20 . . 175.8(18) ?
C23 C22 N7 . . 122.4(15) ?
C23 C22 H22 . . 118.8 ?
N7 C22 H22 . . 118.8 ?
C22 C23 C24 . . 118.3(16) ?
C22 C23 H23 . . 120.9 ?
C24 C23 H23 . . 120.9 ?
C25 C24 C23 . . 118.5(15) ?
C25 C24 H24 . . 120.7 ?
C23 C24 H24 . . 120.7 ?
C26 C25 C24 . . 120.5(16) ?
C26 C25 H25 . . 119.7 ?
C24 C25 H25 . . 119.7 ?
N7 C26 C25 . . 120.2(16) ?
N7 C26 H26 . . 119.9 ?
C25 C26 H26 . . 119.9 ?
C28 C27 N7 . . 110.7(12) ?
C28 C27 H27A . . 109.5 ?
N7 C27 H27A . . 109.5 ?
C28 C27 H27B . . 109.5 ?
N7 C27 H27B . . 109.5 ?
H27A C27 H27B . . 108.1 ?
N8 C28 C27 . . 178.3(17) ?
N9 C29 C30 . . 122.0(14) ?
N9 C29 H29 . . 119.0 ?
C30 C29 H29 . . 119.0 ?
C29 C30 C31 . . 118.3(14) ?
C29 C30 H30 . . 120.9 ?
C31 C30 H30 . . 120.9 ?
C32 C31 C30 . . 120.1(14) ?
C32 C31 H31 . . 120.0 ?
C30 C31 H31 . . 120.0 ?
C31 C32 C33 . . 118.7(15) ?
C31 C32 H32 . . 120.7 ?
C33 C32 H32 . . 120.7 ?
N9 C33 C32 . . 120.8(13) ?
N9 C33 H33 . . 119.6 ?
C32 C33 H33 . . 119.6 ?
N9 C34 C35 . . 109.1(13) ?
N9 C34 H34A . . 109.9 ?
C35 C34 H34A . . 109.9 ?
N9 C34 H34B . . 109.9 ?
C35 C34 H34B . . 109.9 ?
H34A C34 H34B . . 108.3 ?
N10 C35 C34 . . 175.6(19) ?
C37 C36 N11 . . 119.4(17) ?
C37 C36 H36 . . 120.3 ?
N11 C36 H36 . . 120.3 ?
C36 C37 C38 . . 118.8(19) ?
C36 C37 H37 . . 120.6 ?
C38 C37 H37 . . 120.6 ?
C39 C38 C37 . . 119.2(18) ?
C39 C38 H38 . . 120.4 ?
C37 C38 H38 . . 120.4 ?
C38 C39 C40 . . 121.8(19) ?
C38 C39 H39 . . 119.1 ?
C40 C39 H39 . . 119.1 ?
N11 C40 C39 . . 120.3(18) ?
N11 C40 H40 . . 119.9 ?
C39 C40 H40 . . 119.9 ?
N11 C41 C42 . . 112.8(14) ?
N11 C41 H41A . . 109.0 ?
C42 C41 H41A . . 109.0 ?
N11 C41 H41B . . 109.0 ?
C42 C41 H41B . . 109.0 ?
H41A C41 H41B . . 107.8 ?
N12 C42 C41 . . 176.0(18) ?
S1 C43 H43A . . 109.5 ?
S1 C43 H43B . . 109.5 ?
H43A C43 H43B . . 109.5 ?
S1 C43 H43C . . 109.5 ?
H43A C43 H43C . . 109.5 ?
H43B C43 H43C . . 109.5 ?
S1 C44 H44A . . 109.5 ?
S1 C44 H44B . . 109.5 ?
H44A C44 H44B . . 109.5 ?
S1 C44 H44C . . 109.5 ?
H44A C44 H44C . . 109.5 ?
H44B C44 H44C . . 109.5 ?
S2 C45 H45A . . 109.5 ?
S2 C45 H45B . . 109.5 ?
H45A C45 H45B . . 109.5 ?
S2 C45 H45C . . 109.5 ?
H45A C45 H45C . . 109.5 ?
H45B C45 H45C . . 109.5 ?
S2 C46 H46A . . 109.5 ?
S2 C46 H46B . . 109.5 ?
H46A C46 H46B . . 109.5 ?
S2 C46 H46C . . 109.5 ?
H46A C46 H46C . . 109.5 ?
H46B C46 H46C . . 109.5 ?
O2 S2 C45 . . 100.1(11) ?
O2 S2 C46 . . 101.2(11) ?
C45 S2 C46 . . 101.3(12) ?
S2A C45A H45D . . 109.5 ?
S2A C45A H45E . . 109.5 ?
H45D C45A H45E . . 109.5 ?
S2A C45A H45F . . 109.5 ?
H45D C45A H45F . . 109.5 ?
H45E C45A H45F . . 109.5 ?
S2A C46A H46D . . 109.5 ?
S2A C46A H46E . . 109.5 ?
H46D C46A H46E . . 109.5 ?
S2A C46A H46F . . 109.5 ?
H46D C46A H46F . . 109.5 ?
H46E C46A H46F . . 109.5 ?
O2A S2A C45A . . 98.8(15) ?
O2A S2A C46A . . 100.1(15) ?
C45A S2A C46A . . 101.0(16) ?
C1 N1 C5 . . 122.9(13) ?
C1 N1 C6 . . 121.7(13) ?
C5 N1 C6 . . 115.0(13) ?
C12 N3 C8 . . 120.8(16) ?
C12 N3 C13 . . 120.3(15) ?
C8 N3 C13 . . 119.0(14) ?
C15 N5 C19 . . 118.6(15) ?
C15 N5 C20 . . 123.2(14) ?
C19 N5 C20 . . 118.1(13) ?
C22 N7 C26 . . 120.0(13) ?
C22 N7 C27 . . 118.3(13) ?
C26 N7 C27 . . 121.6(13) ?
C29 N9 C33 . . 120.1(13) ?
C29 N9 C34 . . 120.2(13) ?
C33 N9 C34 . . 119.7(12) ?
C40 N11 C36 . . 120.5(15) ?
C40 N11 C41 . . 120.6(15) ?
C36 N11 C41 . . 118.9(14) ?
Br2 Pb1 Br1 . . 91.96(5) ?
Br2 Pb1 Br3 . . 99.57(5) ?
Br1 Pb1 Br3 . . 97.82(5) ?
Br2 Pb1 Br5 . . 87.10(5) ?
Br1 Pb1 Br5 . . 93.21(4) ?
Br3 Pb1 Br5 . . 166.87(4) ?
Br2 Pb1 Br4 . . 96.32(5) ?
Br1 Pb1 Br4 . . 170.29(5) ?
Br3 Pb1 Br4 . . 85.82(4) ?
Br5 Pb1 Br4 . . 82.19(4) ?
Br2 Pb1 Br6 . . 171.73(5) ?
Br1 Pb1 Br6 . . 91.33(5) ?
Br3 Pb1 Br6 . . 87.50(4) ?
Br5 Pb1 Br6 . . 85.14(4) ?
Br4 Pb1 Br6 . . 79.79(4) ?
Br7 Pb2 Br8 . . 88.25(5) ?
Br7 Pb2 Br9 . . 94.95(5) ?
Br8 Pb2 Br9 . . 92.20(5) ?
Br7 Pb2 Br5 . . 85.88(4) ?
Br8 Pb2 Br5 . . 87.28(5) ?
Br9 Pb2 Br5 . . 179.01(5) ?
Br7 Pb2 Br6 . . 174.43(5) ?
Br8 Pb2 Br6 . . 93.64(5) ?
Br9 Pb2 Br6 . . 90.22(4) ?
Br5 Pb2 Br6 . . 88.97(4) ?
Br7 Pb2 Br4 . . 94.34(5) ?
Br8 Pb2 Br4 . . 170.90(5) ?
Br9 Pb2 Br4 . . 96.26(5) ?
Br5 Pb2 Br4 . . 84.21(4) ?
Br6 Pb2 Br4 . . 83.01(4) ?
Br10 Pb3 Br12 . . 93.65(5) ?
Br10 Pb3 Br11 . . 94.04(5) ?
Br12 Pb3 Br11 . . 97.01(5) ?
Br10 Pb3 Br7 . . 92.26(5) ?
Br12 Pb3 Br7 . . 93.59(5) ?
Br11 Pb3 Br7 . . 167.29(5) ?
O1 S1 C44 . . 105.8(10) ?
O1 S1 C43 . . 97.4(9) ?
C44 S1 C43 . . 101.2(10) ?

loop_
_geom_bond_atom_site_label_1
_geom_bond_atom_site_label_2
_geom_bond_site_symmetry_2
_geom_bond_distance
_geom_bond_publ_flag
Br1 Pb1 . 2.9394(17) ?
Br2 Pb1 . 2.8989(17) ?
Br3 Pb1 . 2.9678(16) ?
Br4 Pb2 . 3.0745(17) ?
Br4 Pb1 . 3.1290(16) ?
Br5 Pb2 . 3.0164(16) ?
Br5 Pb1 . 3.0844(16) ?
Br6 Pb2 . 3.0706(16) ?
Br6 Pb1 . 3.2193(17) ?
Br7 Pb2 . 2.9746(16) ?
Br7 Pb3 . 3.2225(17) ?
Br8 Pb2 . 2.9771(18) ?
Br9 Pb2 . 2.9912(16) ?
Br10 Pb3 . 2.8423(17) ?
Br11 Pb3 . 2.8637(18) ?
Br12 Pb3 . 2.8454(17) ?
C1 N1 . 1.349(19) ?
C1 C2 . 1.39(2) ?
C1 H1 . 0.95 ?
C2 C3 . 1.37(2) ?
C2 H2 . 0.95 ?
C3 C4 . 1.37(2) ?
C3 H3 . 0.95 ?
C4 C5 . 1.37(2) ?
C4 H4 . 0.95 ?
C5 N1 . 1.366(18) ?
C5 H5 . 0.95 ?
C6 C7 . 1.44(2) ?
C6 N1 . 1.496(18) ?
C6 H6A . 0.99 ?
C6 H6B . 0.99 ?
C7 N2 . 1.14(2) ?
C8 C9 . 1.36(2) ?
C8 N3 . 1.36(2) ?
C8 H8 . 0.95 ?
C9 C10 . 1.34(2) ?
C9 H9 . 0.95 ?
C10 C11 . 1.34(2) ?
C10 H10 . 0.95 ?
C11 C12 . 1.37(2) ?
C11 H11 . 0.95 ?
C12 N3 . 1.303(19) ?
C12 H12 . 0.95 ?
C13 C14 . 1.49(2) ?
C13 N3 . 1.49(2) ?
C13 H13A . 0.99 ?
C13 H13B . 0.99 ?
C14 N4 . 1.09(2) ?
C15 N5 . 1.337(19) ?
C15 C16 . 1.36(2) ?
C15 H15 . 0.95 ?
C16 C17 . 1.37(2) ?
C16 H16 . 0.95 ?
C17 C18 . 1.35(2) ?
C17 H17 . 0.95 ?
C18 C19 . 1.36(2) ?
C18 H18 . 0.95 ?
C19 N5 . 1.347(18) ?
C19 H19 . 0.95 ?
C20 C21 . 1.46(2) ?
C20 N5 . 1.47(2) ?
C20 H20A . 0.99 ?
C20 H20B . 0.99 ?
C21 N6 . 1.153(19) ?
C22 C23 . 1.33(2) ?
C22 N7 . 1.344(19) ?
C22 H22 . 0.95 ?
C23 C24 . 1.43(2) ?
C23 H23 . 0.95 ?
C24 C25 . 1.36(2) ?
C24 H24 . 0.95 ?
C25 C26 . 1.35(2) ?
C25 H25 . 0.95 ?
C26 N7 . 1.354(19) ?
C26 H26 . 0.95 ?
C27 C28 . 1.46(2) ?
C27 N7 . 1.480(18) ?
C27 H27A . 0.99 ?
C27 H27B . 0.99 ?
C28 N8 . 1.173(18) ?
C29 N9 . 1.330(17) ?
C29 C30 . 1.36(2) ?
C29 H29 . 0.95 ?
C30 C31 . 1.38(2) ?
C30 H30 . 0.95 ?
C31 C32 . 1.37(2) ?
C31 H31 . 0.95 ?
C32 C33 . 1.381(19) ?
C32 H32 . 0.95 ?
C33 N9 . 1.344(17) ?
C33 H33 . 0.95 ?
C34 N9 . 1.465(18) ?
C34 C35 . 1.47(2) ?
C34 H34A . 0.99 ?
C34 H34B . 0.99 ?
C35 N10 . 1.12(2) ?
C36 C37 . 1.34(2) ?
C36 N11 . 1.40(2) ?
C36 H36 . 0.95 ?
C37 C38 . 1.45(3) ?
C37 H37 . 0.95 ?
C38 C39 . 1.32(2) ?
C38 H38 . 0.95 ?
C39 C40 . 1.35(2) ?
C39 H39 . 0.95 ?
C40 N11 . 1.34(2) ?
C40 H40 . 0.95 ?
C41 N11 . 1.429(19) ?
C41 C42 . 1.46(2) ?
C41 H41A . 0.99 ?
C41 H41B . 0.99 ?
C42 N12 . 1.14(2) ?
C43 S1 . 1.83(2) ?
C43 H43A . 0.98 ?
C43 H43B . 0.98 ?
C43 H43C . 0.98 ?
C44 S1 . 1.70(2) ?
C44 H44A . 0.98 ?
C44 H44B . 0.98 ?
C44 H44C . 0.98 ?
C45 S2 . 1.73(2) ?
C45 H45A . 0.98 ?
C45 H45B . 0.98 ?
C45 H45C . 0.98 ?
C46 S2 . 1.79(2) ?
C46 H46A . 0.98 ?
C46 H46B . 0.98 ?
C46 H46C . 0.98 ?
O2 S2 . 1.615(18) ?
C45A S2A . 1.73(2) ?
C45A H45D . 0.98 ?
C45A H45E . 0.98 ?
C45A H45F . 0.98 ?
C46A S2A . 1.80(2) ?
C46A H46D . 0.98 ?
C46A H46E . 0.98 ?
C46A H46F . 0.98 ?
O2A S2A . 1.62(2) ?
O1 S1 . 1.552(13) ?
